data_1559395
loop_
_publ_author_name
'Zhang, Sitian'
'He, Yan'
'Li, Fengli'
'Lin, Shuang'
'Yang, Beiye'
'Mo, Shuyuan'
'Li, Huaqiang'
'Wang, Jianping'
'Qi, Changxing'
'Hu, Zhengxi'
'Zhang, Yonghui'

_publ_section_title
;
 Bioassay-Directed Isolation of Antibacterial Metabolites from an
 Arthropod-Derived Penicillium chrysogenum
;
_journal_name_full 'Journal of Natural Products'
_journal_paper_doi 10.1021/acs.jnatprod.0c00873
_journal_year 2020
_chemical_absolute_configuration ad
_chemical_formula_moiety 'C20 H28 O3'
_chemical_formula_sum 'C20 H28 O3'
_chemical_formula_weight 316.42
_space_group_crystal_system monoclinic
_space_group_IT_number 4
_space_group_name_Hall 'P 2yb'
_space_group_name_H-M_alt 'P 1 21 1'
_atom_sites_solution_hydrogens geom
_atom_sites_solution_primary dual
_audit_creation_date 2020-01-11
_audit_creation_method
;
Olex2 1.2
(compiled 2018.05.29 svn.r3508 for OlexSys, GUI svn.r5506)
;
_cell_angle_alpha 90
_cell_angle_beta 92.1346(6)
_cell_angle_gamma 90
_cell_formula_units_Z 4
_cell_length_a 8.42344(5)
_cell_length_b 13.02017(8)
_cell_length_c 15.78803(10)
_cell_measurement_reflns_used 35555
_cell_measurement_temperature 99.99(10)
_cell_measurement_theta_max 73.6870
_cell_measurement_theta_min 4.4050
_cell_volume 1730.345(18)
_computing_cell_refinement 'CrysAlisPro 1.171.39.28b (Rigaku OD, 2015)'
_computing_data_collection 'CrysAlisPro 1.171.39.28b (Rigaku OD, 2015)'
_computing_data_reduction 'CrysAlisPro 1.171.39.28b (Rigaku OD, 2015)'
_computing_molecular_graphics 'Olex2 (Dolomanov et al., 2009)'
_computing_publication_material 'Olex2 (Dolomanov et al., 2009)'
_computing_structure_refinement 'ShelXL (Sheldrick, 2015)'
_computing_structure_solution 'XM (Sheldrick, 2008)'
_diffrn_ambient_environment N~2~
_diffrn_ambient_temperature 99.99(10)
_diffrn_detector 'CCD plate'
_diffrn_measured_fraction_theta_full 1.000
_diffrn_measured_fraction_theta_max 0.996
_diffrn_measurement_details
;
List of Runs (angles in degrees, time in seconds):

  # Type    Start    End  Width  t~exp~   \w     \q     \k     \f   Frames
--------------------------------------------------------------------------
  1  \w     23.00  49.00   0.50    0.50    --    0.00  62.00-158.00   52
  2  \w     54.00  86.00   0.50    0.50    --    0.00  62.00-158.00   64
  3  \w     71.00 123.00   0.50    0.50    --   94.60  62.00-158.00  104
  4  \w     55.00 118.00   0.50    0.50    --   94.60 -62.00  63.00  126
  5  \w    -87.00 -24.00   0.50    0.50    --    0.00 -57.00 -90.00  126
  6  \w    -89.00  17.00   0.50    0.50    --    0.00 -38.00 -30.00  212
  7  \w    -83.00 -58.00   0.50    0.50    --    0.00 -38.00-180.00   50
  8  \w    -54.00  16.00   0.50    0.50    --    0.00 -38.00-180.00  140
  9  \w    -33.00  31.00   0.50    0.50    --    0.00 -82.00 150.00  128
 10  \w     43.00  82.00   0.50    0.50    --    0.00  38.00-180.00   78
 11  \w     -6.00  19.00   0.50    0.50    --    0.00  38.00-180.00   50
 12  \w    -21.00  22.00   0.50    0.50    --    0.00 -57.00 -90.00   86
 13  \w    -46.00  28.00   0.50    0.50    --    0.00 -77.00  90.00  148
 14  \w    -30.00   0.00   0.50    0.50    --    0.00 -62.00  63.00   60
 15  \w     71.00 165.00   0.50    0.50    --   94.60  61.00  90.00  188
 16  \w    118.00 176.00   0.50    0.50    --   94.60  66.00 131.37  116
 17  \w     71.00 182.00   0.50    0.50    --   94.60  61.00-120.00  222
 18  \w     66.00  95.00   0.50    0.50    --   94.60  75.00  45.59   58
 19  \w     70.00  96.00   0.50    0.50    --   94.60  66.00 131.37   52
 20  \w    113.00 184.00   0.50    0.50    --   94.60  61.00   0.00  142
 21  \w     72.00  98.00   0.50    0.50    --   94.60  55.00 -87.90   52
 22  \w     71.00 184.00   0.50    0.50    --   94.60  61.00 -60.00  226
 23  \w     72.00 105.00   0.50    0.50    --   94.60  57.00  14.25   66
 24  \w    159.00 184.00   0.50    0.50    --   94.60  66.00  38.95   50
 25  \w    126.00 158.00   0.50    0.50    --   94.60  57.00  14.25   64
 26  \w     69.00  97.00   0.50    0.50    --   94.60  67.00 -42.94   56
 27  \w     74.00 134.00   0.50    0.50    --   94.60  50.00  89.24  120
 28  \w     71.00 106.00   0.50    0.50    --   94.60  61.00-180.00   70
 29  \w      5.00  86.00   0.50    0.50    --   94.60 -77.00 -60.00  162
 30  \w     95.00 124.00   0.50    0.50    --   94.60 -77.00 -60.00   58
 31  \w     71.00 183.00   0.50    0.50    --   94.60  61.00 150.00  224
 32  \w     71.00  97.00   0.50    0.50    --   94.60  61.00 -90.00   52
 33  \w     47.00 123.00   0.50    0.50    --   94.60 -82.00  90.00  152
 34  \w    100.00 150.00   0.50    0.50    --   94.60  75.00  45.59  100
 35  \w     17.00 126.00   0.50    0.50    --   94.60 -82.00   0.00  218
 36  \w     71.00  96.00   0.50    0.50    --   94.60  61.00   0.00   50
 37  \w     70.00  96.00   0.50    0.50    --   94.60  66.00  38.95   52
 38  \w     72.00 112.00   0.50    0.50    --   94.60  58.00  29.09   80
 39  \w     73.00 108.00   0.50    0.50    --   94.60  53.00   6.79   70
 40  \w    155.00 182.00   0.50    0.50    --   94.60  69.00-150.32   54
 41  \w     71.00 183.00   0.50    0.50    --   94.60  61.00-150.00  224
 42  \w     67.00  92.00   0.50    0.50    --   94.60  73.00 151.92   50
 43  \w     67.00 101.00   0.50    0.50    --   94.60  72.00  37.07   68
 44  \w    123.00 159.00   0.50    0.50    --   94.60  73.00 -39.92   72
 45  \w    135.00 172.00   0.50    0.50    --   94.60  49.00 -89.10   74
 46  \w     74.00 126.00   0.50    0.50    --   94.60  49.00 -89.10  104
 47  \w     71.00  97.00   0.50    0.50    --   94.60  61.00 -30.00   52
 48  \w    118.00 184.00   0.50    0.50    --   94.60  61.00 -30.00  132
 49  \w     67.00  92.00   0.50    0.50    --   94.60  73.00 -84.51   50
 50  \w     69.00 113.00   0.50    0.50    --   94.60  67.00 106.87   88
 51  \w    151.00 176.00   0.50    0.50    --   94.60  67.00 106.87   50
 52  \w    119.00 144.00   0.50    0.50    --   94.60  69.00-150.32   50
 53  \w     78.00 120.00   0.50    0.50    --   94.60 -82.00 150.00   84
 54  \w     68.00  93.00   0.50    0.50    --   94.60  69.00-150.32   50
 55  \w     67.00  92.00   0.50    0.50    --   94.60  73.00 -39.92   50
 56  \w     75.00 100.00   0.50    0.50    --   94.60  45.00 150.00   50
 57  \w    158.00 183.00   0.50    0.50    --   94.60  45.00 150.00   50
 58  \w     66.00 108.00   0.50    0.50    --   94.60 -61.00-180.00   84
 59  \w     70.00  96.00   0.50    0.50    --   94.60  65.00-171.38   52
 60  \w    151.00 181.00   0.50    0.50    --   94.60  65.00-171.38   60
 61  \w     69.00  94.00   0.50    0.50    --   94.60  67.00 -82.93   50
 62  \w     66.00  91.00   0.50    0.50    --   94.60  74.00 139.95   50
 63  \w    137.00 162.00   0.50    0.50    --   94.60  55.00 -87.90   50
 64  \w     20.00 125.00   0.50    0.50    --   94.60 -82.00 -90.00  210
;
_diffrn_measurement_device 'four-circle diffractometer'
_diffrn_measurement_device_type 'XtaLAB AFC12 (RINC): Kappa single'
_diffrn_measurement_method '\w scans'
_diffrn_orient_matrix_type 'CrysAlisPro convention (1999,Acta A55,543-557)'
_diffrn_orient_matrix_UB_11 0.0029961000
_diffrn_orient_matrix_UB_12 0.1028737000
_diffrn_orient_matrix_UB_13 -0.0481536000
_diffrn_orient_matrix_UB_21 0.1499551000
_diffrn_orient_matrix_UB_22 0.0321828000
_diffrn_orient_matrix_UB_23 0.0522459000
_diffrn_orient_matrix_UB_31 0.1048038000
_diffrn_orient_matrix_UB_32 -0.0488009000
_diffrn_orient_matrix_UB_33 -0.0670160000
_diffrn_radiation_monochromator graphite
_diffrn_radiation_probe x-ray
_diffrn_radiation_type CuK\a
_diffrn_radiation_wavelength 1.54184
_diffrn_reflns_av_R_equivalents 0.0301
_diffrn_reflns_av_unetI/netI 0.0155
_diffrn_reflns_Laue_measured_fraction_full 1.000
_diffrn_reflns_Laue_measured_fraction_max 0.996
_diffrn_reflns_limit_h_max 10
_diffrn_reflns_limit_h_min -10
_diffrn_reflns_limit_k_max 16
_diffrn_reflns_limit_k_min -16
_diffrn_reflns_limit_l_max 19
_diffrn_reflns_limit_l_min -19
_diffrn_reflns_number 39988
_diffrn_reflns_point_group_measured_fraction_full 0.999
_diffrn_reflns_point_group_measured_fraction_max 0.985
_diffrn_reflns_theta_full 67.684
_diffrn_reflns_theta_max 74.004
_diffrn_reflns_theta_min 2.801
_diffrn_source 'fine-focus sealed X-ray tube'
_diffrn_source_type 'Enhance (Cu) X-ray Source'
_exptl_absorpt_coefficient_mu 0.631
_exptl_absorpt_correction_T_max 1.00000
_exptl_absorpt_correction_T_min 0.71153
_exptl_absorpt_correction_type multi-scan
_exptl_absorpt_process_details
;
CrysAlisPro 1.171.39.28b (Rigaku Oxford Diffraction, 2015)
Empirical absorption correction using spherical harmonics,
 implemented in SCALE3 ABSPACK scaling algorithm.
;
_exptl_crystal_colour colourless
_exptl_crystal_colour_primary colourless
_exptl_crystal_density_diffrn 1.215
_exptl_crystal_description block
_exptl_crystal_F_000 688
_exptl_crystal_size_max 0.25
_exptl_crystal_size_mid 0.18
_exptl_crystal_size_min 0.15
_refine_diff_density_max 0.199
_refine_diff_density_min -0.136
_refine_diff_density_rms 0.031
_refine_ls_abs_structure_details
;
 Flack x determined using 3222 quotients [(I+)-(I-)]/[(I+)+(I-)]
 (Parsons, Flack and Wagner, Acta Cryst. B69 (2013) 249-259).
;
_refine_ls_abs_structure_Flack 0.00(4)
_refine_ls_extinction_coef 0.0045(4)
_refine_ls_extinction_expression Fc^*^=kFc[1+0.001xFc^2^\l^3^/sin(2\q)]^-1/4^
_refine_ls_extinction_method 'SHELXL-2014/7 (Sheldrick 2014'
_refine_ls_goodness_of_fit_ref 1.067
_refine_ls_hydrogen_treatment constr
_refine_ls_matrix_type full
_refine_ls_number_parameters 426
_refine_ls_number_reflns 6941
_refine_ls_number_restraints 1
_refine_ls_restrained_S_all 1.066
_refine_ls_R_factor_all 0.0269
_refine_ls_R_factor_gt 0.0267
_refine_ls_shift/su_max 0.000
_refine_ls_shift/su_mean 0.000
_refine_ls_structure_factor_coef Fsqd
_refine_ls_weighting_details 'w=1/[\s^2^(Fo^2^)+(0.0399P)^2^+0.3271P] where P=(Fo^2^+2Fc^2^)/3'
_refine_ls_weighting_scheme calc
_refine_ls_wR_factor_gt 0.0719
_refine_ls_wR_factor_ref 0.0720
_reflns_Friedel_coverage 0.891
_reflns_Friedel_fraction_full 0.999
_reflns_Friedel_fraction_max 0.974
_reflns_number_gt 6899
_reflns_number_total 6941
_reflns_threshold_expression 'I > 2\s(I)'
_cod_data_source_file np0c00873_si_002.cif
_cod_data_source_block 20191224_zst1_13_1
_cod_original_cell_volume 1730.344(18)
_cod_database_code 1559395
_shelx_shelxl_version_number 2014/7
_shelx_space_group_comment
;
The symmetry employed for this shelxl refinement is uniquely defined
by the following loop, which should always be used as a source of
symmetry information in preference to the above space-group names.
They are only intended as comments.
;
_shelx_estimated_absorpt_t_max 0.911
_shelx_estimated_absorpt_t_min 0.858
_reflns_odcompleteness_completeness 100.00
_reflns_odcompleteness_iscentric 1
_reflns_odcompleteness_theta 66.97
_olex2_refinement_description
;
1. Fixed Uiso
 At 1.2 times of:
  All C(H) groups, All C(H,H) groups
 At 1.5 times of:
  All C(H,H,H) groups, All O(H) groups
2.a Ternary CH refined with riding coordinates:
 C4(H4), C6(H6), C15(H15), C4A(H4A), C6A(H6A), C15A(H15A)
2.b Secondary CH2 refined with riding coordinates:
 C7(H7A,H7B), C8(H8A,H8B), C10(H10A,H10B), C12(H12A,H12B), C13(H13A,H13B),
 C7A(H7AA,H7AB), C8A(H8AA,H8AB), C10A(H10C,H10D), C12A(H12C,H12D), C13A(H13C,
 H13D)
2.c Aromatic/amide H refined with riding coordinates:
 C2(H2A), C3(H3), C2A(H2AB), C3A(H3A)
2.d Idealised Me refined as rotating group:
 C16(H16A,H16B,H16C), C17(H17A,H17B,H17C), C18(H18A,H18B,H18C), C19(H19A,H19B,
 H19C), C16A(H16D,H16E,H16F), C17A(H17D,H17E,H17F), C18A(H18D,H18E,H18F),
 C19A(H19D,H19E,H19F)
2.e Idealised tetrahedral OH refined as rotating group:
 O2(H2), O2A(H2AA)
;
_olex2_submission_special_instructions 'No special instructions were received'
_oxdiff_exptl_absorpt_empirical_details
;
Empirical correction (ABSPACK) includes:
- Absorption correction using spherical harmonics
- Frame scaling
;
_oxdiff_exptl_absorpt_empirical_full_max 1.692
_oxdiff_exptl_absorpt_empirical_full_min 0.772

loop_
_space_group_symop_operation_xyz
'x, y, z'
'-x, y+1/2, -z'

loop_
_atom_site_label
_atom_site_type_symbol
_atom_site_fract_x
_atom_site_fract_y
_atom_site_fract_z
_atom_site_U_iso_or_equiv
_atom_site_adp_type
_atom_site_occupancy
_atom_site_site_symmetry_order
_atom_site_calc_flag
_atom_site_refinement_flags_posn
_atom_site_refinement_flags_adp
_atom_site_refinement_flags_occupancy
_atom_site_disorder_assembly
_atom_site_disorder_group
O1 O 0.61060(15) 0.59348(11) 0.98544(8) 0.0289(3) Uani 1 1 d . . . . .
O2 O -0.06912(14) 0.48500(10) 0.61292(8) 0.0232(3) Uani 1 1 d . . . . .
H2 H -0.1427 0.4532 0.5898 0.035 Uiso 1 1 calc GR . . . .
O3 O -0.25943(14) 0.60223(9) 0.62878(8) 0.0239(3) Uani 1 1 d . . . . .
C1 C 0.4859(2) 0.63550(14) 0.96336(11) 0.0223(4) Uani 1 1 d . . . . .
C2 C 0.4820(2) 0.74624(16) 0.94961(13) 0.0305(4) Uani 1 1 d . . . . .
H2A H 0.5771 0.7826 0.9513 0.037 Uiso 1 1 calc R . . . .
C3 C 0.3464(2) 0.79684(15) 0.93478(13) 0.0282(4) Uani 1 1 d . . . . .
H3 H 0.3520 0.8674 0.9264 0.034 Uiso 1 1 calc R . . . .
C4 C 0.1852(2) 0.74781(13) 0.93066(11) 0.0210(3) Uani 1 1 d . . . . .
H4 H 0.1239 0.7823 0.8850 0.025 Uiso 1 1 calc R . . . .
C5 C 0.19327(19) 0.63229(12) 0.90631(10) 0.0164(3) Uani 1 1 d . . . . .
C6 C 0.22540(18) 0.61995(12) 0.80889(10) 0.0165(3) Uani 1 1 d . . . . .
H6 H 0.2505 0.6868 0.7842 0.020 Uiso 1 1 calc R . . . .
C7 C 0.36891(19) 0.54681(14) 0.80350(11) 0.0209(3) Uani 1 1 d . . . . .
H7A H 0.3558 0.5007 0.7555 0.025 Uiso 1 1 calc R . . . .
H7B H 0.4669 0.5851 0.7984 0.025 Uiso 1 1 calc R . . . .
C8 C 0.3691(2) 0.48760(14) 0.88688(11) 0.0212(3) Uani 1 1 d . . . . .
H8A H 0.4717 0.4562 0.8994 0.025 Uiso 1 1 calc R . . . .
H8B H 0.2879 0.4347 0.8855 0.025 Uiso 1 1 calc R . . . .
C9 C 0.33268(19) 0.57165(13) 0.95223(10) 0.0186(3) Uani 1 1 d . . . . .
C10 C 0.03249(19) 0.57701(13) 0.91575(10) 0.0181(3) Uani 1 1 d . . . . .
H10A H 0.0502 0.5059 0.9319 0.022 Uiso 1 1 calc R . . . .
H10B H -0.0275 0.6101 0.9593 0.022 Uiso 1 1 calc R . . . .
C11 C -0.05982(18) 0.58240(13) 0.83031(10) 0.0168(3) Uani 1 1 d . . . . .
C12 C -0.1441(2) 0.68704(13) 0.81025(11) 0.0202(3) Uani 1 1 d . . . . .
H12A H -0.2574 0.6767 0.8004 0.024 Uiso 1 1 calc R . . . .
H12B H -0.1280 0.7343 0.8573 0.024 Uiso 1 1 calc R . . . .
C13 C -0.0693(2) 0.73012(13) 0.72990(11) 0.0214(3) Uani 1 1 d . . . . .
H13A H -0.1498 0.7610 0.6925 0.026 Uiso 1 1 calc R . . . .
H13B H 0.0104 0.7815 0.7446 0.026 Uiso 1 1 calc R . . . .
C14 C 0.00657(19) 0.63699(13) 0.68741(10) 0.0183(3) Uani 1 1 d . . . . .
C15 C 0.07200(18) 0.57507(12) 0.76508(10) 0.0158(3) Uani 1 1 d . . . . .
H15 H 0.0890 0.5033 0.7492 0.019 Uiso 1 1 calc R . . . .
C16 C 0.1046(3) 0.77359(17) 1.01355(13) 0.0344(5) Uani 1 1 d . . . . .
H16A H 0.1589 0.7390 1.0598 0.052 Uiso 1 1 calc GR . . . .
H16B H -0.0042 0.7515 1.0098 0.052 Uiso 1 1 calc GR . . . .
H16C H 0.1087 0.8464 1.0229 0.052 Uiso 1 1 calc GR . . . .
C17 C 0.2988(2) 0.52749(15) 1.03994(11) 0.0269(4) Uani 1 1 d . . . . .
H17A H 0.3903 0.4906 1.0615 0.040 Uiso 1 1 calc GR . . . .
H17B H 0.2096 0.4817 1.0352 0.040 Uiso 1 1 calc GR . . . .
H17C H 0.2752 0.5825 1.0779 0.040 Uiso 1 1 calc GR . . . .
C18 C -0.17877(19) 0.49324(14) 0.82455(11) 0.0204(3) Uani 1 1 d . . . . .
H18A H -0.1222 0.4292 0.8255 0.031 Uiso 1 1 calc GR . . . .
H18B H -0.2415 0.4986 0.7727 0.031 Uiso 1 1 calc GR . . . .
H18C H -0.2471 0.4961 0.8718 0.031 Uiso 1 1 calc GR . . . .
C19 C 0.1303(2) 0.66365(15) 0.62163(11) 0.0241(4) Uani 1 1 d . . . . .
H19A H 0.0797 0.7007 0.5755 0.036 Uiso 1 1 calc GR . . . .
H19B H 0.1759 0.6015 0.6006 0.036 Uiso 1 1 calc GR . . . .
H19C H 0.2124 0.7054 0.6477 0.036 Uiso 1 1 calc GR . . . .
C20 C -0.1217(2) 0.57394(13) 0.64086(10) 0.0190(3) Uani 1 1 d . . . . .
O1A O 1.15833(14) 0.55207(10) 0.23881(8) 0.0244(3) Uani 1 1 d . . . . .
O2A O 0.49979(14) 0.96892(9) 0.39842(8) 0.0230(3) Uani 1 1 d . . . . .
H2AA H 0.4284 1.0118 0.3954 0.034 Uiso 1 1 calc GR . . . .
O3A O 0.30754(15) 0.87335(10) 0.45179(8) 0.0232(3) Uani 1 1 d . . . . .
C1A C 1.03272(19) 0.54711(13) 0.27473(10) 0.0178(3) Uani 1 1 d . . . . .
C2A C 1.0222(2) 0.48909(14) 0.35384(11) 0.0216(3) Uani 1 1 d . . . . .
H2AB H 1.1153 0.4656 0.3808 0.026 Uiso 1 1 calc R . . . .
C3A C 0.8840(2) 0.46886(13) 0.38846(11) 0.0210(3) Uani 1 1 d . . . . .
H3A H 0.8855 0.4293 0.4375 0.025 Uiso 1 1 calc R . . . .
C4A C 0.7256(2) 0.50572(13) 0.35355(10) 0.0183(3) Uani 1 1 d . . . . .
H4A H 0.6645 0.5262 0.4024 0.022 Uiso 1 1 calc R . . . .
C5A C 0.74213(18) 0.60313(12) 0.29797(10) 0.0152(3) Uani 1 1 d . . . . .
C6A C 0.78051(18) 0.70012(12) 0.35507(10) 0.0158(3) Uani 1 1 d . . . . .
H6A H 0.8062 0.6788 0.4135 0.019 Uiso 1 1 calc R . . . .
C7A C 0.92546(19) 0.75260(13) 0.31666(12) 0.0213(4) Uani 1 1 d . . . . .
H7AA H 0.9148 0.8268 0.3180 0.026 Uiso 1 1 calc R . . . .
H7AB H 1.0229 0.7333 0.3472 0.026 Uiso 1 1 calc R . . . .
C8A C 0.92430(19) 0.71327(14) 0.22579(11) 0.0220(3) Uani 1 1 d . . . . .
H8AA H 1.0275 0.7218 0.2014 0.026 Uiso 1 1 calc R . . . .
H8AB H 0.8448 0.7485 0.1905 0.026 Uiso 1 1 calc R . . . .
C9A C 0.88278(19) 0.59892(13) 0.23590(10) 0.0175(3) Uani 1 1 d . . . . .
C10A C 0.58385(18) 0.63219(12) 0.25157(10) 0.0168(3) Uani 1 1 d . . . . .
H10C H 0.6043 0.6648 0.1978 0.020 Uiso 1 1 calc R . . . .
H10D H 0.5204 0.5711 0.2406 0.020 Uiso 1 1 calc R . . . .
C11A C 0.49519(18) 0.70631(13) 0.30853(10) 0.0164(3) Uani 1 1 d . . . . .
C12A C 0.40862(19) 0.65598(13) 0.38422(11) 0.0186(3) Uani 1 1 d . . . . .
H12C H 0.2967 0.6738 0.3817 0.022 Uiso 1 1 calc R . . . .
H12D H 0.4181 0.5818 0.3820 0.022 Uiso 1 1 calc R . . . .
C13A C 0.48929(19) 0.69769(13) 0.46647(10) 0.0191(3) Uani 1 1 d . . . . .
H13C H 0.4113 0.7105 0.5089 0.023 Uiso 1 1 calc R . . . .
H13D H 0.5673 0.6492 0.4892 0.023 Uiso 1 1 calc R . . . .
C14A C 0.56956(19) 0.79812(12) 0.44051(10) 0.0171(3) Uani 1 1 d . . . . .
C15A C 0.63049(18) 0.76993(12) 0.35206(10) 0.0151(3) Uani 1 1 d . . . . .
H15A H 0.6503 0.8323 0.3194 0.018 Uiso 1 1 calc R . . . .
C16A C 0.6374(2) 0.41359(14) 0.31269(13) 0.0266(4) Uani 1 1 d . . . . .
H16D H 0.6922 0.3914 0.2637 0.040 Uiso 1 1 calc GR . . . .
H16E H 0.5311 0.4336 0.2961 0.040 Uiso 1 1 calc GR . . . .
H16F H 0.6340 0.3583 0.3528 0.040 Uiso 1 1 calc GR . . . .
C17A C 0.8485(2) 0.54433(15) 0.15092(11) 0.0245(4) Uani 1 1 d . . . . .
H17D H 0.9392 0.5503 0.1162 0.037 Uiso 1 1 calc GR . . . .
H17E H 0.7580 0.5755 0.1225 0.037 Uiso 1 1 calc GR . . . .
H17F H 0.8268 0.4731 0.1610 0.037 Uiso 1 1 calc GR . . . .
C18A C 0.37889(19) 0.77078(14) 0.25349(11) 0.0198(3) Uani 1 1 d . . . . .
H18D H 0.4371 0.8112 0.2144 0.030 Uiso 1 1 calc GR . . . .
H18E H 0.3198 0.8154 0.2891 0.030 Uiso 1 1 calc GR . . . .
H18F H 0.3070 0.7261 0.2226 0.030 Uiso 1 1 calc GR . . . .
C19A C 0.6971(2) 0.83802(14) 0.50465(11) 0.0216(3) Uani 1 1 d . . . . .
H19D H 0.6477 0.8583 0.5559 0.032 Uiso 1 1 calc GR . . . .
H19E H 0.7501 0.8960 0.4810 0.032 Uiso 1 1 calc GR . . . .
H19F H 0.7730 0.7846 0.5171 0.032 Uiso 1 1 calc GR . . . .
C20A C 0.4449(2) 0.88268(13) 0.43067(10) 0.0178(3) Uani 1 1 d . . . . .

loop_
_atom_site_aniso_label
_atom_site_aniso_U_11
_atom_site_aniso_U_22
_atom_site_aniso_U_33
_atom_site_aniso_U_23
_atom_site_aniso_U_13
_atom_site_aniso_U_12
O1 0.0212(6) 0.0376(7) 0.0272(6) -0.0046(6) -0.0082(5) 0.0055(5)
O2 0.0214(6) 0.0232(6) 0.0248(6) -0.0046(5) -0.0037(5) -0.0039(5)
O3 0.0225(6) 0.0190(6) 0.0296(6) 0.0033(5) -0.0087(5) -0.0039(5)
C1 0.0190(8) 0.0301(9) 0.0173(7) -0.0044(7) -0.0041(6) 0.0019(7)
C2 0.0244(9) 0.0301(10) 0.0363(11) -0.0032(8) -0.0072(8) -0.0049(7)
C3 0.0297(10) 0.0203(9) 0.0337(10) -0.0031(7) -0.0098(8) -0.0031(7)
C4 0.0224(8) 0.0191(8) 0.0213(8) -0.0041(6) -0.0050(7) 0.0031(6)
C5 0.0162(7) 0.0176(8) 0.0153(7) -0.0011(6) -0.0007(6) 0.0010(6)
C6 0.0163(7) 0.0181(7) 0.0151(7) -0.0002(6) 0.0006(6) -0.0025(6)
C7 0.0155(7) 0.0274(9) 0.0197(8) -0.0058(7) 0.0020(6) 0.0009(7)
C8 0.0176(7) 0.0220(8) 0.0238(8) -0.0037(7) -0.0009(6) 0.0029(7)
C9 0.0184(8) 0.0194(8) 0.0179(8) -0.0011(6) -0.0008(6) 0.0031(6)
C10 0.0180(7) 0.0202(8) 0.0162(7) 0.0005(6) 0.0027(6) 0.0011(6)
C11 0.0156(7) 0.0173(7) 0.0176(7) 0.0010(6) 0.0005(6) -0.0001(6)
C12 0.0183(7) 0.0182(8) 0.0240(8) 0.0000(6) -0.0012(6) 0.0006(6)
C13 0.0220(8) 0.0167(8) 0.0250(8) 0.0036(6) -0.0053(7) -0.0032(6)
C14 0.0195(8) 0.0178(8) 0.0173(7) 0.0034(6) -0.0025(6) -0.0046(6)
C15 0.0156(7) 0.0154(7) 0.0162(7) 0.0001(6) -0.0008(6) -0.0025(6)
C16 0.0418(11) 0.0331(10) 0.0281(10) -0.0114(8) 0.0009(8) 0.0101(9)
C17 0.0270(9) 0.0344(10) 0.0191(8) 0.0055(7) -0.0012(7) 0.0059(8)
C18 0.0170(7) 0.0217(8) 0.0226(8) 0.0037(7) 0.0012(6) -0.0028(7)
C19 0.0272(9) 0.0266(9) 0.0184(8) 0.0026(7) -0.0009(7) -0.0107(7)
C20 0.0224(8) 0.0185(8) 0.0158(7) 0.0056(6) -0.0018(6) -0.0053(6)
O1A 0.0185(6) 0.0305(7) 0.0244(6) -0.0016(5) 0.0042(5) 0.0044(5)
O2A 0.0211(6) 0.0176(6) 0.0303(7) 0.0013(5) 0.0012(5) 0.0049(5)
O3A 0.0206(6) 0.0255(7) 0.0237(6) 0.0039(5) 0.0045(5) 0.0069(5)
C1A 0.0171(8) 0.0182(7) 0.0182(8) -0.0040(6) 0.0008(6) 0.0016(6)
C2A 0.0208(8) 0.0231(8) 0.0206(8) -0.0002(7) -0.0020(6) 0.0071(7)
C3A 0.0263(8) 0.0180(8) 0.0189(8) 0.0015(6) 0.0012(6) 0.0059(7)
C4A 0.0193(8) 0.0160(8) 0.0198(8) 0.0006(6) 0.0036(6) 0.0024(6)
C5A 0.0143(7) 0.0154(7) 0.0158(7) -0.0001(6) 0.0004(6) 0.0011(6)
C6A 0.0147(7) 0.0153(7) 0.0173(7) -0.0007(6) -0.0004(6) 0.0014(6)
C7A 0.0141(7) 0.0180(8) 0.0317(9) -0.0009(7) 0.0015(7) -0.0005(6)
C8A 0.0160(7) 0.0232(9) 0.0271(9) 0.0065(7) 0.0031(6) 0.0010(7)
C9A 0.0160(7) 0.0214(8) 0.0153(7) 0.0010(6) 0.0020(6) 0.0012(6)
C10A 0.0157(7) 0.0177(8) 0.0169(7) 0.0003(6) -0.0011(6) 0.0007(6)
C11A 0.0134(7) 0.0181(8) 0.0176(7) 0.0012(6) -0.0001(6) 0.0007(6)
C12A 0.0143(7) 0.0186(8) 0.0230(8) 0.0022(6) 0.0020(6) 0.0004(6)
C13A 0.0177(7) 0.0210(8) 0.0189(8) 0.0044(6) 0.0030(6) 0.0034(6)
C14A 0.0159(7) 0.0185(8) 0.0169(7) -0.0001(6) 0.0001(6) 0.0032(6)
C15A 0.0145(7) 0.0147(7) 0.0163(7) 0.0012(6) -0.0003(6) 0.0017(6)
C16A 0.0282(9) 0.0170(8) 0.0346(10) 0.0008(7) 0.0016(7) -0.0019(7)
C17A 0.0229(8) 0.0336(10) 0.0170(8) -0.0031(7) 0.0009(6) 0.0030(7)
C18A 0.0155(7) 0.0227(8) 0.0207(8) 0.0013(7) -0.0034(6) 0.0023(6)
C19A 0.0217(8) 0.0232(8) 0.0197(8) -0.0034(7) -0.0034(6) 0.0036(7)
C20A 0.0203(8) 0.0194(8) 0.0135(7) -0.0020(6) -0.0016(6) 0.0042(6)

loop_
_atom_type_symbol
_atom_type_description
_atom_type_scat_dispersion_real
_atom_type_scat_dispersion_imag
_atom_type_scat_source
C C 0.0181 0.0091 'International Tables Vol C Tables 4.2.6.8 and 6.1.1.4'
H H 0.0000 0.0000 'International Tables Vol C Tables 4.2.6.8 and 6.1.1.4'
O O 0.0492 0.0322 'International Tables Vol C Tables 4.2.6.8 and 6.1.1.4'

loop_
_geom_angle_atom_site_label_1
_geom_angle_atom_site_label_2
_geom_angle_atom_site_label_3
_geom_angle
_geom_angle_site_symmetry_1
_geom_angle_site_symmetry_3
_geom_angle_publ_flag
O1 C1 C2 119.91(17) . . ?
O1 C1 C9 119.88(17) . . ?
C2 C1 C9 120.19(15) . . ?
C3 C2 C1 121.98(18) . . ?
C2 C3 C4 124.48(17) . . ?
C3 C4 C5 112.03(14) . . ?
C3 C4 C16 107.38(15) . . ?
C16 C4 C5 116.58(16) . . ?
C4 C5 C6 110.47(13) . . ?
C4 C5 C9 114.27(13) . . ?
C9 C5 C6 104.25(12) . . ?
C10 C5 C4 112.35(13) . . ?
C10 C5 C6 103.24(12) . . ?
C10 C5 C9 111.36(13) . . ?
C7 C6 C5 106.22(13) . . ?
C7 C6 C15 112.50(13) . . ?
C15 C6 C5 107.54(12) . . ?
C8 C7 C6 103.87(13) . . ?
C7 C8 C9 102.99(14) . . ?
C1 C9 C5 112.98(13) . . ?
C1 C9 C8 105.83(13) . . ?
C8 C9 C5 102.23(13) . . ?
C17 C9 C1 106.41(13) . . ?
C17 C9 C5 116.33(14) . . ?
C17 C9 C8 112.69(15) . . ?
C11 C10 C5 108.13(13) . . ?
C10 C11 C12 115.45(14) . . ?
C10 C11 C15 103.30(12) . . ?
C10 C11 C18 109.04(13) . . ?
C15 C11 C12 104.54(13) . . ?
C18 C11 C12 110.90(13) . . ?
C18 C11 C15 113.44(13) . . ?
C13 C12 C11 106.68(13) . . ?
C14 C13 C12 105.15(13) . . ?
C13 C14 C15 101.91(13) . . ?
C13 C14 C19 114.83(14) . . ?
C19 C14 C15 114.92(14) . . ?
C20 C14 C13 109.68(13) . . ?
C20 C14 C15 109.02(13) . . ?
C20 C14 C19 106.38(13) . . ?
C11 C15 C6 106.61(12) . . ?
C11 C15 C14 104.58(13) . . ?
C14 C15 C6 114.88(13) . . ?
O2 C20 C14 113.10(14) . . ?
O3 C20 O2 122.61(15) . . ?
O3 C20 C14 124.28(16) . . ?
O1A C1A C2A 120.30(15) . . ?
O1A C1A C9A 120.30(15) . . ?
C2A C1A C9A 119.37(14) . . ?
C3A C2A C1A 122.29(15) . . ?
C2A C3A C4A 124.36(16) . . ?
C3A C4A C5A 111.78(14) . . ?
C3A C4A C16A 108.20(14) . . ?
C16A C4A C5A 116.87(14) . . ?
C4A C5A C6A 110.60(13) . . ?
C4A C5A C9A 114.29(13) . . ?
C9A C5A C6A 103.99(12) . . ?
C10A C5A C4A 111.98(13) . . ?
C10A C5A C6A 103.29(12) . . ?
C10A C5A C9A 111.82(12) . . ?
C7A C6A C5A 106.15(13) . . ?
C7A C6A C15A 112.52(13) . . ?
C15A C6A C5A 107.53(12) . . ?
C8A C7A C6A 104.12(13) . . ?
C7A C8A C9A 102.77(13) . . ?
C1A C9A C5A 113.25(13) . . ?
C1A C9A C8A 106.20(13) . . ?
C8A C9A C5A 102.19(13) . . ?
C17A C9A C1A 105.67(13) . . ?
C17A C9A C5A 116.14(13) . . ?
C17A C9A C8A 113.15(14) . . ?
C11A C10A C5A 107.88(13) . . ?
C10A C11A C12A 115.79(14) . . ?
C10A C11A C15A 103.33(12) . . ?
C10A C11A C18A 109.08(13) . . ?
C15A C11A C12A 103.95(12) . . ?
C18A C11A C12A 110.80(13) . . ?
C18A C11A C15A 113.72(13) . . ?
C13A C12A C11A 106.98(13) . . ?
C14A C13A C12A 105.07(13) . . ?
C13A C14A C15A 101.70(13) . . ?
C13A C14A C19A 114.56(14) . . ?
C19A C14A C15A 115.24(13) . . ?
C20A C14A C13A 109.48(13) . . ?
C20A C14A C15A 109.21(13) . . ?
C20A C14A C19A 106.53(13) . . ?
C11A C15A C6A 106.53(12) . . ?
C11A C15A C14A 105.28(12) . . ?
C14A C15A C6A 114.00(13) . . ?
O2A C20A C14A 113.71(14) . . ?
O3A C20A O2A 122.51(15) . . ?
O3A C20A C14A 123.76(15) . . ?

loop_
_geom_bond_atom_site_label_1
_geom_bond_atom_site_label_2
_geom_bond_distance
_geom_bond_site_symmetry_2
_geom_bond_publ_flag
O1 C1 1.224(2) . ?
O2 C20 1.322(2) . ?
O3 C20 1.225(2) . ?
C1 C2 1.458(3) . ?
C1 C9 1.539(2) . ?
C2 C3 1.332(3) . ?
C3 C4 1.499(3) . ?
C4 C5 1.555(2) . ?
C4 C16 1.534(3) . ?
C5 C6 1.580(2) . ?
C5 C9 1.570(2) . ?
C5 C10 1.546(2) . ?
C6 C7 1.544(2) . ?
C6 C15 1.557(2) . ?
C7 C8 1.525(2) . ?
C8 C9 1.543(2) . ?
C9 C17 1.536(2) . ?
C10 C11 1.533(2) . ?
C11 C12 1.563(2) . ?
C11 C15 1.545(2) . ?
C11 C18 1.534(2) . ?
C12 C13 1.543(2) . ?
C13 C14 1.536(2) . ?
C14 C15 1.551(2) . ?
C14 C19 1.538(2) . ?
C14 C20 1.524(2) . ?
O1A C1A 1.221(2) . ?
O2A C20A 1.324(2) . ?
O3A C20A 1.222(2) . ?
C1A C2A 1.465(2) . ?
C1A C9A 1.539(2) . ?
C2A C3A 1.330(3) . ?
C3A C4A 1.503(2) . ?
C4A C5A 1.552(2) . ?
C4A C16A 1.540(2) . ?
C5A C6A 1.578(2) . ?
C5A C9A 1.566(2) . ?
C5A C10A 1.544(2) . ?
C6A C7A 1.543(2) . ?
C6A C15A 1.556(2) . ?
C7A C8A 1.523(2) . ?
C8A C9A 1.539(2) . ?
C9A C17A 1.536(2) . ?
C10A C11A 1.532(2) . ?
C11A C12A 1.567(2) . ?
C11A C15A 1.549(2) . ?
C11A C18A 1.535(2) . ?
C12A C13A 1.542(2) . ?
C13A C14A 1.535(2) . ?
C14A C15A 1.550(2) . ?
C14A C19A 1.539(2) . ?
C14A C20A 1.526(2) . ?

loop_
_geom_hbond_atom_site_label_D
_geom_hbond_atom_site_label_H
_geom_hbond_atom_site_label_A
_geom_hbond_distance_DH
_geom_hbond_distance_HA
_geom_hbond_distance_DA
_geom_hbond_angle_DHA
_geom_hbond_site_symmetry_A
O2 H2 O3A 0.82 1.84 2.6529(17) 173.8 2_546
O2A H2AA O3 0.82 1.88 2.6892(17) 171.1 2_556

loop_
_geom_torsion_atom_site_label_1
_geom_torsion_atom_site_label_2
_geom_torsion_atom_site_label_3
_geom_torsion_atom_site_label_4
_geom_torsion
_geom_torsion_site_symmetry_1
_geom_torsion_site_symmetry_2
_geom_torsion_site_symmetry_3
_geom_torsion_site_symmetry_4
_geom_torsion_publ_flag
O1 C1 C2 C3 -172.42(19) . . . . ?
O1 C1 C9 C5 -168.22(15) . . . . ?
O1 C1 C9 C8 -57.2(2) . . . . ?
O1 C1 C9 C17 62.9(2) . . . . ?
C1 C2 C3 C4 0.2(3) . . . . ?
C2 C1 C9 C5 13.2(2) . . . . ?
C2 C1 C9 C8 124.30(18) . . . . ?
C2 C1 C9 C17 -115.60(18) . . . . ?
C2 C3 C4 C5 -25.0(3) . . . . ?
C2 C3 C4 C16 104.2(2) . . . . ?
C3 C4 C5 C6 -74.41(17) . . . . ?
C3 C4 C5 C9 42.8(2) . . . . ?
C3 C4 C5 C10 170.89(14) . . . . ?
C4 C5 C6 C7 128.03(14) . . . . ?
C4 C5 C6 C15 -111.31(14) . . . . ?
C4 C5 C9 C1 -37.34(19) . . . . ?
C4 C5 C9 C8 -150.61(14) . . . . ?
C4 C5 C9 C17 86.18(18) . . . . ?
C4 C5 C10 C11 91.93(16) . . . . ?
C5 C6 C7 C8 22.53(16) . . . . ?
C5 C6 C15 C11 11.71(17) . . . . ?
C5 C6 C15 C14 127.05(14) . . . . ?
C5 C10 C11 C12 -78.84(16) . . . . ?
C5 C10 C11 C15 34.62(16) . . . . ?
C5 C10 C11 C18 155.55(13) . . . . ?
C6 C5 C9 C1 83.35(15) . . . . ?
C6 C5 C9 C8 -29.92(15) . . . . ?
C6 C5 C9 C17 -153.13(15) . . . . ?
C6 C5 C10 C11 -27.10(16) . . . . ?
C6 C7 C8 C9 -41.92(15) . . . . ?
C7 C6 C15 C11 128.33(14) . . . . ?
C7 C6 C15 C14 -116.34(15) . . . . ?
C7 C8 C9 C1 -73.78(15) . . . . ?
C7 C8 C9 C5 44.70(15) . . . . ?
C7 C8 C9 C17 170.32(14) . . . . ?
C9 C1 C2 C3 6.1(3) . . . . ?
C9 C5 C6 C7 4.83(16) . . . . ?
C9 C5 C6 C15 125.49(13) . . . . ?
C9 C5 C10 C11 -138.42(14) . . . . ?
C10 C5 C6 C7 -111.65(14) . . . . ?
C10 C5 C6 C15 9.01(16) . . . . ?
C10 C5 C9 C1 -165.97(13) . . . . ?
C10 C5 C9 C8 80.75(16) . . . . ?
C10 C5 C9 C17 -42.45(19) . . . . ?
C10 C11 C12 C13 118.09(15) . . . . ?
C10 C11 C15 C6 -27.80(16) . . . . ?
C10 C11 C15 C14 -149.89(13) . . . . ?
C11 C12 C13 C14 20.25(17) . . . . ?
C12 C11 C15 C6 93.36(14) . . . . ?
C12 C11 C15 C14 -28.73(15) . . . . ?
C12 C13 C14 C15 -37.57(15) . . . . ?
C12 C13 C14 C19 -162.45(13) . . . . ?
C12 C13 C14 C20 77.84(16) . . . . ?
C13 C14 C15 C6 -75.30(16) . . . . ?
C13 C14 C15 C11 41.21(15) . . . . ?
C13 C14 C20 O2 -170.93(13) . . . . ?
C13 C14 C20 O3 10.2(2) . . . . ?
C15 C6 C7 C8 -94.86(15) . . . . ?
C15 C11 C12 C13 5.35(16) . . . . ?
C15 C14 C20 O2 -60.14(18) . . . . ?
C15 C14 C20 O3 120.98(17) . . . . ?
C16 C4 C5 C6 161.34(14) . . . . ?
C16 C4 C5 C9 -81.50(19) . . . . ?
C16 C4 C5 C10 46.6(2) . . . . ?
C18 C11 C12 C13 -117.26(15) . . . . ?
C18 C11 C15 C6 -145.70(13) . . . . ?
C18 C11 C15 C14 92.21(15) . . . . ?
C19 C14 C15 C6 49.53(19) . . . . ?
C19 C14 C15 C11 166.04(14) . . . . ?
C19 C14 C20 O2 64.32(17) . . . . ?
C19 C14 C20 O3 -114.56(18) . . . . ?
C20 C14 C15 C6 168.81(13) . . . . ?
C20 C14 C15 C11 -74.69(16) . . . . ?
O1A C1A C2A C3A -169.87(17) . . . . ?
O1A C1A C9A C5A -168.94(15) . . . . ?
O1A C1A C9A C8A -57.59(19) . . . . ?
O1A C1A C9A C17A 62.9(2) . . . . ?
C1A C2A C3A C4A -2.5(3) . . . . ?
C2A C1A C9A C5A 12.9(2) . . . . ?
C2A C1A C9A C8A 124.30(16) . . . . ?
C2A C1A C9A C17A -115.26(17) . . . . ?
C2A C3A C4A C5A -23.7(2) . . . . ?
C2A C3A C4A C16A 106.4(2) . . . . ?
C3A C4A C5A C6A -73.65(16) . . . . ?
C3A C4A C5A C9A 43.28(18) . . . . ?
C3A C4A C5A C10A 171.73(13) . . . . ?
C4A C5A C6A C7A 129.81(13) . . . . ?
C4A C5A C6A C15A -109.56(14) . . . . ?
C4A C5A C9A C1A -38.41(19) . . . . ?
C4A C5A C9A C8A -152.21(14) . . . . ?
C4A C5A C9A C17A 84.15(18) . . . . ?
C4A C5A C10A C11A 90.78(16) . . . . ?
C5A C6A C7A C8A 21.10(16) . . . . ?
C5A C6A C15A C11A 10.51(16) . . . . ?
C5A C6A C15A C14A 126.17(14) . . . . ?
C5A C10A C11A C12A -77.90(16) . . . . ?
C5A C10A C11A C15A 35.03(16) . . . . ?
C5A C10A C11A C18A 156.33(13) . . . . ?
C6A C5A C9A C1A 82.27(15) . . . . ?
C6A C5A C9A C8A -31.53(15) . . . . ?
C6A C5A C9A C17A -155.17(14) . . . . ?
C6A C5A C10A C11A -28.25(16) . . . . ?
C6A C7A C8A C9A -41.41(15) . . . . ?
C7A C6A C15A C11A 127.04(14) . . . . ?
C7A C6A C15A C14A -117.30(15) . . . . ?
C7A C8A C9A C1A -73.50(15) . . . . ?
C7A C8A C9A C5A 45.40(14) . . . . ?
C7A C8A C9A C17A 171.02(13) . . . . ?
C9A C1A C2A C3A 8.2(3) . . . . ?
C9A C5A C6A C7A 6.68(16) . . . . ?
C9A C5A C6A C15A 127.32(13) . . . . ?
C9A C5A C10A C11A -139.48(14) . . . . ?
C10A C5A C6A C7A -110.22(13) . . . . ?
C10A C5A C6A C15A 10.42(15) . . . . ?
C10A C5A C9A C1A -166.94(13) . . . . ?
C10A C5A C9A C8A 79.26(15) . . . . ?
C10A C5A C9A C17A -44.38(19) . . . . ?
C10A C11A C12A C13A 116.18(15) . . . . ?
C10A C11A C15A C6A -27.33(15) . . . . ?
C10A C11A C15A C14A -148.72(13) . . . . ?
C11A C12A C13A C14A 21.68(16) . . . . ?
C12A C11A C15A C6A 93.97(14) . . . . ?
C12A C11A C15A C14A -27.42(15) . . . . ?
C12A C13A C14A C15A -38.04(15) . . . . ?
C12A C13A C14A C19A -163.02(13) . . . . ?
C12A C13A C14A C20A 77.41(16) . . . . ?
C13A C14A C15A C6A -75.57(15) . . . . ?
C13A C14A C15A C11A 40.82(15) . . . . ?
C13A C14A C20A O2A -172.22(13) . . . . ?
C13A C14A C20A O3A 9.1(2) . . . . ?
C15A C6A C7A C8A -96.25(15) . . . . ?
C15A C11A C12A C13A 3.61(16) . . . . ?
C15A C14A C20A O2A -61.67(18) . . . . ?
C15A C14A C20A O3A 119.64(17) . . . . ?
C16A C4A C5A C6A 160.92(14) . . . . ?
C16A C4A C5A C9A -82.14(18) . . . . ?
C16A C4A C5A C10A 46.31(19) . . . . ?
C18A C11A C12A C13A -118.93(14) . . . . ?
C18A C11A C15A C6A -145.45(13) . . . . ?
C18A C11A C15A C14A 93.17(15) . . . . ?
C19A C14A C15A C6A 48.96(19) . . . . ?
C19A C14A C15A C11A 165.35(13) . . . . ?
C19A C14A C20A O2A 63.39(18) . . . . ?
C19A C14A C20A O3A -115.30(18) . . . . ?
C20A C14A C15A C6A 168.78(13) . . . . ?
C20A C14A C15A C11A -74.83(16) . . . . ?
